data_7021165
loop_
_publ_author_name
'Keske, Eric C.'
'Zenkina, Olena V.'
'Asadi, Ali'
'Sun, Hongsui'
'Praetorius, Jeremy M.'
'Allen, Daryl P.'
'Covelli, Danielle'
'Patrick, Brian O.'
'Wang, Ruiyao'
'Kennepohl, Pierre'
'James, Brian R.'
'Crudden, Cathleen M.'

_publ_section_title
;
 Dioxygen adducts of rhodium N-heterocyclic carbene complexes.
;
_journal_issue 20
_journal_name_full 'Dalton transactions (Cambridge, England : 2003)'
_journal_page_first 7414
_journal_page_last 7423
_journal_paper_doi 10.1039/c3dt32264e
_journal_volume 42
_journal_year 2013
_chemical_formula_sum 'C44 H52 Cl N4 O2.5 Rh'
_chemical_formula_weight 815.26
_chemical_name_systematic
;
?
;
_space_group_IT_number 15
_symmetry_cell_setting monoclinic
_symmetry_space_group_name_Hall '-C 2yc'
_symmetry_space_group_name_H-M 'C 1 2/c 1'
_atom_sites_solution_hydrogens geom
_atom_sites_solution_primary direct
_atom_sites_solution_secondary difmap
_audit_creation_method SHELXL-97
_cell_angle_alpha 90.00
_cell_angle_beta 100.445(3)
_cell_angle_gamma 90.00
_cell_formula_units_Z 8
_cell_length_a 32.900(3)
_cell_length_b 10.8535(9)
_cell_length_c 23.717(2)
_cell_measurement_reflns_used 9900
_cell_measurement_temperature 173(1)
_cell_measurement_theta_max 25.34
_cell_measurement_theta_min 2.33
_cell_volume 8328.5(12)
_computing_cell_refinement 'Bruker SAINT'
_computing_data_collection 'Bruker APEX2'
_computing_data_reduction 'Bruker SAINT'
_computing_molecular_graphics 'Bruker SHELXTL'
_computing_publication_material 'Bruker SHELXTL'
_computing_structure_refinement 'SHELXL-97 (Sheldrick, 2008)'
_computing_structure_solution 'SIR-92(Giacovazzo, 1992)'
_diffrn_ambient_temperature 173(1)
_diffrn_measured_fraction_theta_full 0.991
_diffrn_measured_fraction_theta_max 0.991
_diffrn_measurement_device_type 'Bruker X8 APEX II'
_diffrn_measurement_method 'area detector'
_diffrn_radiation_monochromator graphite
_diffrn_radiation_source 'fine-focus sealed tube'
_diffrn_radiation_type MoK\a
_diffrn_radiation_wavelength 0.71073
_diffrn_reflns_av_R_equivalents 0.0575
_diffrn_reflns_av_sigmaI/netI 0.0725
_diffrn_reflns_limit_h_max 39
_diffrn_reflns_limit_h_min -39
_diffrn_reflns_limit_k_max 13
_diffrn_reflns_limit_k_min -10
_diffrn_reflns_limit_l_max 22
_diffrn_reflns_limit_l_min -28
_diffrn_reflns_number 32591
_diffrn_reflns_theta_full 25.43
_diffrn_reflns_theta_max 25.43
_diffrn_reflns_theta_min 2.12
_exptl_absorpt_coefficient_mu 0.515
_exptl_absorpt_correction_T_max 0.985
_exptl_absorpt_correction_T_min 0.774
_exptl_absorpt_correction_type multi-scan
_exptl_absorpt_process_details 'SADABS (Sheldrick, 2008)'
_exptl_crystal_colour blue
_exptl_crystal_density_diffrn 1.300
_exptl_crystal_density_method 'not measured'
_exptl_crystal_description plate
_exptl_crystal_F_000 3408
_exptl_crystal_size_max 0.30
_exptl_crystal_size_mid 0.20
_exptl_crystal_size_min 0.03
_refine_diff_density_max 0.371
_refine_diff_density_min -0.551
_refine_diff_density_rms 0.075
_refine_ls_extinction_method none
_refine_ls_goodness_of_fit_ref 1.002
_refine_ls_hydrogen_treatment constr
_refine_ls_matrix_type full
_refine_ls_number_parameters 512
_refine_ls_number_reflns 7617
_refine_ls_number_restraints 0
_refine_ls_restrained_S_all 1.002
_refine_ls_R_factor_all 0.0898
_refine_ls_R_factor_gt 0.0438
_refine_ls_shift/su_max 0.002
_refine_ls_shift/su_mean 0.000
_refine_ls_structure_factor_coef Fsqd
_refine_ls_weighting_details 'calc w=1/[\s^2^(Fo^2^)+(0.0438P)^2^+4.4664P] where P=(Fo^2^+2Fc^2^)/3'
_refine_ls_weighting_scheme calc
_refine_ls_wR_factor_gt 0.0849
_refine_ls_wR_factor_ref 0.0983
_reflns_number_gt 4987
_reflns_number_total 7617
_reflns_threshold_expression >2\s(I)
_cod_data_source_file c3dt32264e.txt
_cod_data_source_block bj471_0m
_cod_original_cell_volume 8328.4(12)
_cod_original_sg_symbol_H-M C2/c
_cod_original_formula_sum 'C44 H52 Cl N4 O2.50 Rh'
_cod_database_code 7021165

loop_
_symmetry_equiv_pos_as_xyz
'x, y, z'
'-x, y, -z+1/2'
'x+1/2, y+1/2, z'
'-x+1/2, y+1/2, -z+1/2'
'-x, -y, -z'
'x, -y, z-1/2'
'-x+1/2, -y+1/2, -z'
'x+1/2, -y+1/2, z-1/2'

loop_
_atom_site_label
_atom_site_type_symbol
_atom_site_fract_x
_atom_site_fract_y
_atom_site_fract_z
_atom_site_U_iso_or_equiv
_atom_site_adp_type
_atom_site_occupancy
_atom_site_symmetry_multiplicity
_atom_site_calc_flag
_atom_site_refinement_flags
_atom_site_disorder_assembly
_atom_site_disorder_group
C1 C 0.62025(10) 0.3815(3) 0.04346(14) 0.0319(8) Uani 1 1 d . A .
C2 C 0.61317(12) 0.5261(3) -0.02601(17) 0.0468(10) Uani 1 1 d . . .
H2 H 0.6136 0.5645 -0.0619 0.056 Uiso 1 1 calc R . .
C3 C 0.60099(12) 0.5769(3) 0.01912(17) 0.0470(11) Uani 1 1 d . . .
H3 H 0.5913 0.6588 0.0217 0.056 Uiso 1 1 calc R . .
C4 C 0.64410(11) 0.3243(3) -0.04620(14) 0.0321(8) Uani 1 1 d . . .
C5 C 0.62051(11) 0.2339(3) -0.07797(15) 0.0360(9) Uani 1 1 d . . .
C6 C 0.64054(12) 0.1541(4) -0.11008(15) 0.0439(10) Uani 1 1 d . . .
H6 H 0.6251 0.0909 -0.1320 0.053 Uiso 1 1 calc R . .
C7 C 0.68220(13) 0.1648(4) -0.11074(16) 0.0508(11) Uani 1 1 d . . .
C8 C 0.70450(12) 0.2580(4) -0.07934(16) 0.0489(11) Uani 1 1 d . . .
H8 H 0.7331 0.2668 -0.0804 0.059 Uiso 1 1 calc R . .
C9 C 0.68605(12) 0.3388(4) -0.04639(15) 0.0413(10) Uani 1 1 d . . .
C10 C 0.57508(11) 0.2189(4) -0.07740(17) 0.0505(10) Uani 1 1 d . . .
H10A H 0.5635 0.1560 -0.1054 0.076 Uiso 1 1 calc R . .
H10B H 0.5609 0.2975 -0.0873 0.076 Uiso 1 1 calc R . .
H10C H 0.5713 0.1934 -0.0391 0.076 Uiso 1 1 calc R . .
C11 C 0.70448(15) 0.0738(5) -0.14302(19) 0.0795(16) Uani 1 1 d . . .
H11A H 0.6842 0.0204 -0.1667 0.119 Uiso 1 1 calc R . .
H11B H 0.7233 0.0233 -0.1156 0.119 Uiso 1 1 calc R . .
H11C H 0.7203 0.1187 -0.1676 0.119 Uiso 1 1 calc R . .
C12 C 0.71154(12) 0.4348(4) -0.00963(16) 0.0521(11) Uani 1 1 d . . .
H12A H 0.7123 0.4157 0.0309 0.078 Uiso 1 1 calc R . .
H12B H 0.6991 0.5162 -0.0184 0.078 Uiso 1 1 calc R . .
H12C H 0.7397 0.4346 -0.0176 0.078 Uiso 1 1 calc R . .
C13 C 0.59820(12) 0.5085(3) 0.11922(16) 0.0384(9) Uani 1 1 d . . .
C14 C 0.63237(13) 0.5227(3) 0.16261(17) 0.0448(10) Uani 1 1 d . . .
C15 C 0.62540(17) 0.5389(4) 0.21801(19) 0.0644(14) Uani 1 1 d . . .
H15 H 0.6485 0.5476 0.2483 0.077 Uiso 1 1 calc R . .
C16 C 0.5867(2) 0.5428(5) 0.2306(2) 0.0785(16) Uani 1 1 d . . .
C17 C 0.55331(17) 0.5329(5) 0.1858(2) 0.0795(16) Uani 1 1 d . . .
H17 H 0.5261 0.5373 0.1940 0.095 Uiso 1 1 calc R . .
C18 C 0.55836(14) 0.5168(4) 0.12913(18) 0.0535(11) Uani 1 1 d . . .
C19 C 0.67551(13) 0.5226(4) 0.15121(19) 0.0649(13) Uani 1 1 d . . .
H19A H 0.6944 0.5519 0.1853 0.097 Uiso 1 1 calc R . .
H19B H 0.6772 0.5772 0.1188 0.097 Uiso 1 1 calc R . .
H19C H 0.6832 0.4387 0.1420 0.097 Uiso 1 1 calc R . .
C20 C 0.5798(2) 0.5585(7) 0.2924(2) 0.131(3) Uani 1 1 d . . .
H20A H 0.6065 0.5683 0.3181 0.197 Uiso 1 1 calc R . .
H20B H 0.5657 0.4856 0.3038 0.197 Uiso 1 1 calc R . .
H20C H 0.5628 0.6317 0.2949 0.197 Uiso 1 1 calc R . .
C21 C 0.52135(13) 0.5052(4) 0.08104(19) 0.0690(14) Uani 1 1 d . . .
H21A H 0.5181 0.5815 0.0585 0.104 Uiso 1 1 calc R . .
H21B H 0.4964 0.4907 0.0973 0.104 Uiso 1 1 calc R . .
H21C H 0.5256 0.4361 0.0562 0.104 Uiso 1 1 calc R . .
C22 C 0.63481(11) 0.0522(3) 0.12847(15) 0.0325(8) Uani 1 1 d . A .
C23 C 0.64980(15) -0.0931(4) 0.19755(19) 0.0659(14) Uani 1 1 d . . .
H23 H 0.6592 -0.1297 0.2340 0.079 Uiso 1 1 calc R . .
C24 C 0.63324(14) -0.1510(4) 0.14962(17) 0.0602(13) Uani 1 1 d . . .
H24 H 0.6286 -0.2371 0.1452 0.072 Uiso 1 1 calc R . .
C25 C 0.66551(14) 0.1237(3) 0.22728(15) 0.0440(10) Uani 1 1 d . . .
C26 C 0.70763(13) 0.1434(4) 0.24275(16) 0.0468(10) Uani 1 1 d . . .
C27 C 0.72066(14) 0.2263(4) 0.28727(17) 0.0553(11) Uani 1 1 d . . .
H27 H 0.7493 0.2435 0.2981 0.066 Uiso 1 1 calc R . .
C28 C 0.69334(16) 0.2838(4) 0.31595(17) 0.0580(12) Uani 1 1 d . . .
C29 C 0.65173(16) 0.2628(4) 0.29825(18) 0.0616(13) Uani 1 1 d . . .
H29 H 0.6327 0.3046 0.3172 0.074 Uiso 1 1 calc R . .
C30 C 0.63666(14) 0.1829(4) 0.25375(17) 0.0518(11) Uani 1 1 d . . .
C31 C 0.73821(14) 0.0789(4) 0.21351(19) 0.0705(14) Uani 1 1 d . . .
H31A H 0.7431 -0.0044 0.2292 0.106 Uiso 1 1 calc R . .
H31B H 0.7643 0.1249 0.2199 0.106 Uiso 1 1 calc R . .
H31C H 0.7273 0.0740 0.1723 0.106 Uiso 1 1 calc R . .
C32 C 0.70797(18) 0.3690(5) 0.36675(19) 0.0889(18) Uani 1 1 d . . .
H32A H 0.6944 0.4493 0.3596 0.133 Uiso 1 1 calc R . .
H32B H 0.7380 0.3796 0.3717 0.133 Uiso 1 1 calc R . .
H32C H 0.7009 0.3328 0.4016 0.133 Uiso 1 1 calc R . .
C33 C 0.59131(15) 0.1617(5) 0.2362(2) 0.0841(16) Uani 1 1 d . . .
H33A H 0.5822 0.1908 0.1968 0.126 Uiso 1 1 calc R . .
H33B H 0.5765 0.2070 0.2620 0.126 Uiso 1 1 calc R . .
H33C H 0.5854 0.0735 0.2383 0.126 Uiso 1 1 calc R . .
C34 C 0.60466(11) -0.0904(3) 0.04929(15) 0.0327(9) Uani 1 1 d . . .
C35 C 0.56226(11) -0.1110(3) 0.03848(15) 0.0356(9) Uani 1 1 d . . .
C36 C 0.54351(12) -0.1412(3) -0.01666(16) 0.0401(9) Uani 1 1 d . . .
H36 H 0.5145 -0.1549 -0.0246 0.048 Uiso 1 1 calc R . .
C37 C 0.56557(13) -0.1522(3) -0.06044(16) 0.0455(10) Uani 1 1 d . . .
C38 C 0.60788(13) -0.1322(3) -0.04772(17) 0.0467(10) Uani 1 1 d . . .
H38 H 0.6234 -0.1398 -0.0776 0.056 Uiso 1 1 calc R . .
C39 C 0.62852(12) -0.1015(3) 0.00683(17) 0.0395(9) Uani 1 1 d . . .
C40 C 0.53675(13) -0.1035(4) 0.08530(18) 0.0534(11) Uani 1 1 d . . .
H40A H 0.5073 -0.1048 0.0682 0.080 Uiso 1 1 calc R . .
H40B H 0.5432 -0.0268 0.1069 0.080 Uiso 1 1 calc R . .
H40C H 0.5432 -0.1739 0.1112 0.080 Uiso 1 1 calc R . .
C41 C 0.54475(16) -0.1872(4) -0.12033(18) 0.0752(15) Uani 1 1 d . . .
H41A H 0.5152 -0.2008 -0.1210 0.113 Uiso 1 1 calc R . .
H41B H 0.5572 -0.2630 -0.1319 0.113 Uiso 1 1 calc R . .
H41C H 0.5483 -0.1207 -0.1469 0.113 Uiso 1 1 calc R . .
C42 C 0.67446(12) -0.0849(4) 0.0190(2) 0.0669(13) Uani 1 1 d . . .
H42A H 0.6813 -0.0047 0.0373 0.100 Uiso 1 1 calc R . .
H42B H 0.6851 -0.0888 -0.0169 0.100 Uiso 1 1 calc R . .
H42C H 0.6871 -0.1505 0.0448 0.100 Uiso 1 1 calc R . .
N1 N 0.62510(9) 0.4061(2) -0.01080(12) 0.0346(7) Uani 1 1 d . . .
N2 N 0.60510(9) 0.4882(2) 0.06163(12) 0.0346(7) Uani 1 1 d . . .
N3 N 0.65081(10) 0.0309(3) 0.18427(12) 0.0448(8) Uani 1 1 d . . .
N4 N 0.62402(9) -0.0627(2) 0.10738(12) 0.0384(8) Uani 1 1 d . . .
O1 O 0.6863(5) 0.1961(10) 0.0659(9) 0.045(3) Uani 0.62(4) 1 d P A 1
O1B O 0.5690(9) 0.235(2) 0.1047(12) 0.054(4) Uani 0.38(4) 1 d P A 2
O2 O 0.6905(4) 0.2544(12) 0.1165(8) 0.043(3) Uani 0.62(4) 1 d P A 1
O2B O 0.5663(5) 0.1753(18) 0.0532(12) 0.041(4) Uani 0.38(4) 1 d P A 2
Cl1 Cl 0.56017(14) 0.2087(4) 0.07999(15) 0.046(3) Uani 0.62(4) 1 d P A 1
Cl1B Cl 0.69430(19) 0.2183(6) 0.0923(2) 0.044(5) Uani 0.38(4) 1 d P A 2
Rh1 Rh 0.628092(9) 0.21636(2) 0.086230(12) 0.02924(10) Uani 1 1 d . . .
C43 C 0.5458(5) 0.1484(16) 0.7531(7) 0.082(5) Uiso 0.348(3) 1 d P . .
H43A H 0.5564 0.1103 0.7207 0.098 Uiso 0.348(3) 1 calc PR . .
H43B H 0.5663 0.2092 0.7718 0.098 Uiso 0.348(3) 1 calc PR . .
O3 O 0.5389(3) 0.0580(9) 0.7925(4) 0.072(3) Uiso 0.348(3) 1 d P . .
C46 C 0.4989(4) 0.0116(12) 0.7739(5) 0.068(4) Uiso 0.348(3) 1 d P . .
H46A H 0.4875 -0.0217 0.8066 0.082 Uiso 0.348(3) 1 calc PR . .
H46B H 0.4991 -0.0549 0.7454 0.082 Uiso 0.348(3) 1 calc PR . .
C45 C 0.4741(6) 0.117(2) 0.7479(10) 0.114(7) Uiso 0.348(3) 1 d P . .
H45A H 0.4583 0.1529 0.7756 0.136 Uiso 0.348(3) 1 calc PR . .
H45B H 0.4544 0.0901 0.7135 0.136 Uiso 0.348(3) 1 calc PR . .
C44 C 0.5036(5) 0.2124(13) 0.7313(6) 0.075(4) Uiso 0.348(3) 1 d P . .
H44A H 0.5014 0.2920 0.7510 0.089 Uiso 0.696(7) 2 calc SPR . .
H44B H 0.4988 0.2259 0.6894 0.089 Uiso 0.348(3) 1 calc PR . .

loop_
_atom_site_aniso_label
_atom_site_aniso_U_11
_atom_site_aniso_U_22
_atom_site_aniso_U_33
_atom_site_aniso_U_23
_atom_site_aniso_U_13
_atom_site_aniso_U_12
C1 0.035(2) 0.0234(19) 0.032(2) 0.0033(17) -0.0060(17) -0.0015(16)
C2 0.072(3) 0.026(2) 0.038(2) 0.0061(19) -0.003(2) 0.004(2)
C3 0.069(3) 0.020(2) 0.046(3) 0.0067(19) -0.006(2) 0.0072(19)
C4 0.040(2) 0.030(2) 0.0250(19) 0.0033(16) 0.0017(17) 0.0027(16)
C5 0.042(2) 0.033(2) 0.032(2) 0.0038(18) 0.0026(17) 0.0053(18)
C6 0.052(3) 0.042(2) 0.035(2) -0.0040(19) -0.0006(19) 0.002(2)
C7 0.059(3) 0.060(3) 0.031(2) 0.000(2) 0.003(2) 0.017(2)
C8 0.044(2) 0.067(3) 0.038(2) 0.004(2) 0.011(2) 0.005(2)
C9 0.045(2) 0.041(2) 0.036(2) 0.0111(19) 0.0023(19) -0.0069(19)
C10 0.047(2) 0.053(3) 0.049(2) -0.008(2) 0.002(2) -0.006(2)
C11 0.076(3) 0.105(4) 0.056(3) -0.027(3) 0.006(3) 0.029(3)
C12 0.053(3) 0.052(3) 0.049(3) 0.007(2) 0.003(2) -0.016(2)
C13 0.057(3) 0.0200(19) 0.036(2) -0.0044(17) 0.000(2) 0.0115(18)
C14 0.061(3) 0.028(2) 0.040(3) -0.0064(18) -0.005(2) 0.009(2)
C15 0.099(4) 0.041(3) 0.046(3) -0.011(2) -0.008(3) 0.016(3)
C16 0.115(5) 0.074(4) 0.047(3) -0.021(3) 0.014(3) 0.027(3)
C17 0.087(4) 0.081(4) 0.075(4) -0.019(3) 0.026(3) 0.033(3)
C18 0.066(3) 0.041(2) 0.052(3) -0.011(2) 0.006(2) 0.020(2)
C19 0.069(3) 0.049(3) 0.065(3) -0.011(2) -0.019(3) 0.000(2)
C20 0.174(7) 0.158(7) 0.066(4) -0.032(4) 0.032(4) 0.047(5)
C21 0.054(3) 0.069(3) 0.081(3) -0.015(3) 0.004(3) 0.026(2)
C22 0.041(2) 0.0239(19) 0.032(2) -0.0040(17) 0.0040(17) -0.0013(16)
C23 0.112(4) 0.026(2) 0.048(3) 0.013(2) -0.015(3) -0.004(2)
C24 0.101(4) 0.020(2) 0.049(3) 0.009(2) -0.015(2) -0.001(2)
C25 0.075(3) 0.024(2) 0.029(2) 0.0024(17) -0.002(2) 0.001(2)
C26 0.066(3) 0.036(2) 0.031(2) 0.0070(19) -0.009(2) 0.005(2)
C27 0.071(3) 0.050(3) 0.038(2) 0.000(2) -0.007(2) -0.008(2)
C28 0.095(4) 0.041(2) 0.036(2) -0.006(2) 0.007(3) -0.011(3)
C29 0.096(4) 0.051(3) 0.040(3) -0.006(2) 0.019(3) 0.000(3)
C30 0.066(3) 0.054(3) 0.033(2) 0.000(2) 0.004(2) -0.011(2)
C31 0.071(3) 0.069(3) 0.060(3) -0.013(3) -0.018(3) 0.026(3)
C32 0.140(5) 0.075(4) 0.051(3) -0.025(3) 0.014(3) -0.034(3)
C33 0.084(4) 0.113(5) 0.059(3) -0.014(3) 0.022(3) -0.007(3)
C34 0.043(2) 0.0155(18) 0.038(2) 0.0007(16) 0.0033(18) 0.0024(16)
C35 0.046(2) 0.0211(19) 0.039(2) -0.0028(17) 0.0059(19) -0.0020(16)
C36 0.042(2) 0.024(2) 0.052(3) 0.0014(19) 0.002(2) -0.0009(17)
C37 0.063(3) 0.032(2) 0.036(2) 0.0017(19) -0.004(2) -0.003(2)
C38 0.069(3) 0.030(2) 0.045(3) 0.0000(19) 0.022(2) 0.002(2)
C39 0.045(2) 0.025(2) 0.049(3) -0.0056(18) 0.007(2) 0.0012(17)
C40 0.062(3) 0.037(2) 0.066(3) -0.009(2) 0.021(2) -0.009(2)
C41 0.101(4) 0.074(4) 0.044(3) -0.006(2) -0.002(3) -0.013(3)
C42 0.050(3) 0.061(3) 0.093(4) -0.019(3) 0.022(3) -0.003(2)
N1 0.0461(19) 0.0214(16) 0.0336(18) 0.0030(14) 0.0004(15) 0.0033(13)
N2 0.0454(19) 0.0198(16) 0.0352(18) -0.0011(14) -0.0016(15) 0.0069(14)
N3 0.075(2) 0.0213(16) 0.0314(18) 0.0034(14) -0.0090(17) -0.0024(15)
N4 0.058(2) 0.0189(15) 0.0343(17) 0.0028(14) -0.0030(15) 0.0018(14)
O1 0.041(5) 0.038(4) 0.058(7) 0.006(4) 0.014(5) 0.001(3)
O1B 0.042(9) 0.060(9) 0.061(10) 0.009(7) 0.010(8) 0.004(7)
O2 0.037(4) 0.035(5) 0.050(6) 0.004(4) -0.009(4) -0.004(3)
O2B 0.033(5) 0.032(6) 0.058(9) 0.002(6) 0.007(6) 0.004(4)
Cl1 0.0275(17) 0.038(3) 0.073(7) 0.006(3) 0.0072(18) -0.0010(12)
Cl1B 0.029(3) 0.045(6) 0.057(10) 0.017(6) 0.007(3) -0.006(3)
Rh1 0.03826(17) 0.01786(14) 0.03013(16) 0.00087(14) 0.00232(11) 0.00332(14)

loop_
_atom_type_symbol
_atom_type_description
_atom_type_scat_dispersion_real
_atom_type_scat_dispersion_imag
_atom_type_scat_source
C C 0.0033 0.0016 'International Tables Vol C Tables 4.2.6.8 and 6.1.1.4'
H H 0.0000 0.0000 'International Tables Vol C Tables 4.2.6.8 and 6.1.1.4'
N N 0.0061 0.0033 'International Tables Vol C Tables 4.2.6.8 and 6.1.1.4'
O O 0.0106 0.0060 'International Tables Vol C Tables 4.2.6.8 and 6.1.1.4'
Cl Cl 0.1484 0.1585 'International Tables Vol C Tables 4.2.6.8 and 6.1.1.4'
Rh Rh -1.1178 0.9187 'International Tables Vol C Tables 4.2.6.8 and 6.1.1.4'

loop_
_geom_angle_atom_site_label_1
_geom_angle_atom_site_label_2
_geom_angle_atom_site_label_3
_geom_angle
N1 C1 N2 104.3(3)
N1 C1 Rh1 128.1(2)
N2 C1 Rh1 127.4(3)
C3 C2 N1 107.0(3)
C3 C2 H2 126.5
N1 C2 H2 126.5
C2 C3 N2 107.1(3)
C2 C3 H3 126.4
N2 C3 H3 126.4
C5 C4 C9 122.5(3)
C5 C4 N1 119.6(3)
C9 C4 N1 117.9(3)
C4 C5 C6 117.6(3)
C4 C5 C10 122.0(3)
C6 C5 C10 120.4(3)
C7 C6 C5 121.5(4)
C7 C6 H6 119.2
C5 C6 H6 119.2
C6 C7 C8 119.1(4)
C6 C7 C11 121.5(4)
C8 C7 C11 119.3(4)
C7 C8 C9 121.5(4)
C7 C8 H8 119.3
C9 C8 H8 119.3
C8 C9 C4 117.8(3)
C8 C9 C12 120.5(4)
C4 C9 C12 121.6(4)
C5 C10 H10A 109.5
C5 C10 H10B 109.5
H10A C10 H10B 109.5
C5 C10 H10C 109.5
H10A C10 H10C 109.5
H10B C10 H10C 109.5
C7 C11 H11A 109.5
C7 C11 H11B 109.5
H11A C11 H11B 109.5
C7 C11 H11C 109.5
H11A C11 H11C 109.5
H11B C11 H11C 109.5
C9 C12 H12A 109.5
C9 C12 H12B 109.5
H12A C12 H12B 109.5
C9 C12 H12C 109.5
H12A C12 H12C 109.5
H12B C12 H12C 109.5
C18 C13 C14 122.3(4)
C18 C13 N2 119.4(3)
C14 C13 N2 118.3(4)
C15 C14 C13 117.8(4)
C15 C14 C19 119.9(4)
C13 C14 C19 122.3(4)
C16 C15 C14 122.4(4)
C16 C15 H15 118.8
C14 C15 H15 118.8
C15 C16 C17 118.2(4)
C15 C16 C20 121.4(5)
C17 C16 C20 120.4(6)
C16 C17 C18 122.1(5)
C16 C17 H17 119.0
C18 C17 H17 119.0
C13 C18 C17 117.2(4)
C13 C18 C21 121.8(4)
C17 C18 C21 121.1(4)
C14 C19 H19A 109.5
C14 C19 H19B 109.5
H19A C19 H19B 109.5
C14 C19 H19C 109.5
H19A C19 H19C 109.5
H19B C19 H19C 109.5
C16 C20 H20A 109.5
C16 C20 H20B 109.5
H20A C20 H20B 109.5
C16 C20 H20C 109.5
H20A C20 H20C 109.5
H20B C20 H20C 109.5
C18 C21 H21A 109.5
C18 C21 H21B 109.5
H21A C21 H21B 109.5
C18 C21 H21C 109.5
H21A C21 H21C 109.5
H21B C21 H21C 109.5
N3 C22 N4 103.4(3)
N3 C22 Rh1 128.3(2)
N4 C22 Rh1 128.4(3)
C24 C23 N3 106.8(3)
C24 C23 H23 126.6
N3 C23 H23 126.6
C23 C24 N4 107.2(3)
C23 C24 H24 126.4
N4 C24 H24 126.4
C26 C25 C30 122.8(4)
C26 C25 N3 118.9(4)
C30 C25 N3 118.1(4)
C25 C26 C27 117.1(4)
C25 C26 C31 122.0(4)
C27 C26 C31 120.8(4)
C28 C27 C26 122.0(4)
C28 C27 H27 119.0
C26 C27 H27 119.0
C27 C28 C29 118.6(4)
C27 C28 C32 121.7(5)
C29 C28 C32 119.7(4)
C28 C29 C30 122.3(4)
C28 C29 H29 118.9
C30 C29 H29 118.9
C29 C30 C25 117.1(4)
C29 C30 C33 120.6(4)
C25 C30 C33 122.3(4)
C26 C31 H31A 109.5
C26 C31 H31B 109.5
H31A C31 H31B 109.5
C26 C31 H31C 109.5
H31A C31 H31C 109.5
H31B C31 H31C 109.5
C28 C32 H32A 109.5
C28 C32 H32B 109.5
H32A C32 H32B 109.5
C28 C32 H32C 109.5
H32A C32 H32C 109.5
H32B C32 H32C 109.5
C30 C33 H33A 109.5
C30 C33 H33B 109.5
H33A C33 H33B 109.5
C30 C33 H33C 109.5
H33A C33 H33C 109.5
H33B C33 H33C 109.5
C39 C34 C35 122.2(3)
C39 C34 N4 120.1(3)
C35 C34 N4 117.7(3)
C36 C35 C34 118.3(3)
C36 C35 C40 119.8(3)
C34 C35 C40 121.9(3)
C37 C36 C35 122.0(4)
C37 C36 H36 119.0
C35 C36 H36 119.0
C36 C37 C38 117.9(3)
C36 C37 C41 121.4(4)
C38 C37 C41 120.7(4)
C37 C38 C39 122.9(4)
C37 C38 H38 118.6
C39 C38 H38 118.6
C38 C39 C34 116.8(3)
C38 C39 C42 121.0(4)
C34 C39 C42 122.2(4)
C35 C40 H40A 109.5
C35 C40 H40B 109.5
H40A C40 H40B 109.5
C35 C40 H40C 109.5
H40A C40 H40C 109.5
H40B C40 H40C 109.5
C37 C41 H41A 109.5
C37 C41 H41B 109.5
H41A C41 H41B 109.5
C37 C41 H41C 109.5
H41A C41 H41C 109.5
H41B C41 H41C 109.5
C39 C42 H42A 109.5
C39 C42 H42B 109.5
H42A C42 H42B 109.5
C39 C42 H42C 109.5
H42A C42 H42C 109.5
H42B C42 H42C 109.5
C1 N1 C2 110.9(3)
C1 N1 C4 124.9(3)
C2 N1 C4 124.0(3)
C1 N2 C3 110.8(3)
C1 N2 C13 124.0(3)
C3 N2 C13 125.0(3)
C22 N3 C23 111.6(3)
C22 N3 C25 126.1(3)
C23 N3 C25 122.2(3)
C22 N4 C24 111.1(3)
C22 N4 C34 125.5(3)
C24 N4 C34 123.4(3)
O2 O1 Rh1 71.9(8)
O2B O1B Rh1 71.3(10)
O1 O2 Rh1 70.4(8)
O1B O2B Rh1 70.3(15)
C22 Rh1 C1 179.03(14)
C22 Rh1 O1 90.0(3)
C1 Rh1 O1 90.9(3)
C22 Rh1 O1B 90.1(5)
C1 Rh1 O1B 89.0(5)
O1 Rh1 O1B 178.5(15)
C22 Rh1 O2 89.5(3)
C1 Rh1 O2 91.4(3)
O1 Rh1 O2 37.7(12)
O1B Rh1 O2 143.8(5)
C22 Rh1 O2B 90.5(3)
C1 Rh1 O2B 88.5(3)
O1 Rh1 O2B 140.2(5)
O1B Rh1 O2B 38(2)
O2 Rh1 O2B 177.9(17)
C22 Rh1 Cl1B 87.6(2)
C1 Rh1 Cl1B 93.4(2)
O1 Rh1 Cl1B 18.3(6)
O1B Rh1 Cl1B 163.1(9)
O2 Rh1 Cl1B 19.6(6)
O2B Rh1 Cl1B 158.3(11)
C22 Rh1 Cl1 91.05(14)
C1 Rh1 Cl1 87.99(14)
O1 Rh1 Cl1 161.0(6)
O1B Rh1 Cl1 17.5(10)
O2 Rh1 Cl1 161.3(7)
O2B Rh1 Cl1 20.9(10)
Cl1B Rh1 Cl1 178.4(2)
O3 C43 C44 107.0(13)
O3 C43 H43A 110.3
C44 C43 H43A 110.3
O3 C43 H43B 110.3
C44 C43 H43B 110.3
H43A C43 H43B 108.6
C43 O3 C46 107.3(11)
O3 C46 C45 105.5(14)
O3 C46 H46A 110.6
C45 C46 H46A 110.6
O3 C46 H46B 110.6
C45 C46 H46B 110.6
H46A C46 H46B 108.8
C46 C45 C44 108.0(16)
C46 C45 H45A 110.1
C44 C45 H45A 110.1
C46 C45 H45B 110.1
C44 C45 H45B 110.1
H45A C45 H45B 108.4
C45 C44 C43 100.5(15)
C45 C44 H44A 111.7
C43 C44 H44A 111.7
C45 C44 H44B 111.7
C43 C44 H44B 111.7
H44A C44 H44B 109.4

loop_
_geom_bond_atom_site_label_1
_geom_bond_atom_site_label_2
_geom_bond_distance
C1 N1 1.352(4)
C1 N2 1.362(4)
C1 Rh1 2.052(3)
C2 C3 1.329(5)
C2 N1 1.389(4)
C2 H2 0.9500
C3 N2 1.383(4)
C3 H3 0.9500
C4 C5 1.386(5)
C4 C9 1.390(5)
C4 N1 1.440(4)
C5 C6 1.395(5)
C5 C10 1.506(5)
C6 C7 1.378(5)
C6 H6 0.9500
C7 C8 1.385(6)
C7 C11 1.518(5)
C8 C9 1.385(5)
C8 H8 0.9500
C9 C12 1.511(5)
C10 H10A 0.9800
C10 H10B 0.9800
C10 H10C 0.9800
C11 H11A 0.9800
C11 H11B 0.9800
C11 H11C 0.9800
C12 H12A 0.9800
C12 H12B 0.9800
C12 H12C 0.9800
C13 C18 1.376(5)
C13 C14 1.388(5)
C13 N2 1.441(5)
C14 C15 1.385(6)
C14 C19 1.492(6)
C15 C16 1.360(7)
C15 H15 0.9500
C16 C17 1.388(7)
C16 C20 1.533(7)
C17 C18 1.396(6)
C17 H17 0.9500
C18 C21 1.515(6)
C19 H19A 0.9800
C19 H19B 0.9800
C19 H19C 0.9800
C20 H20A 0.9800
C20 H20B 0.9800
C20 H20C 0.9800
C21 H21A 0.9800
C21 H21B 0.9800
C21 H21C 0.9800
C22 N3 1.353(4)
C22 N4 1.367(4)
C22 Rh1 2.036(3)
C23 C24 1.327(5)
C23 N3 1.384(4)
C23 H23 0.9500
C24 N4 1.380(4)
C24 H24 0.9500
C25 C26 1.385(5)
C25 C30 1.387(5)
C25 N3 1.452(4)
C26 C27 1.394(5)
C26 C31 1.495(6)
C27 C28 1.372(6)
C27 H27 0.9500
C28 C29 1.376(6)
C28 C32 1.526(6)
C29 C30 1.387(6)
C29 H29 0.9500
C30 C33 1.492(6)
C31 H31A 0.9800
C31 H31B 0.9800
C31 H31C 0.9800
C32 H32A 0.9800
C32 H32B 0.9800
C32 H32C 0.9800
C33 H33A 0.9800
C33 H33B 0.9800
C33 H33C 0.9800
C34 C39 1.390(5)
C34 C35 1.390(5)
C34 N4 1.441(4)
C35 C36 1.381(5)
C35 C40 1.511(5)
C36 C37 1.376(5)
C36 H36 0.9500
C37 C38 1.387(5)
C37 C41 1.509(5)
C38 C39 1.388(5)
C38 H38 0.9500
C39 C42 1.497(5)
C40 H40A 0.9800
C40 H40B 0.9800
C40 H40C 0.9800
C41 H41A 0.9800
C41 H41B 0.9800
C41 H41C 0.9800
C42 H42A 0.9800
C42 H42B 0.9800
C42 H42C 0.9800
O1 O2 1.34(4)
O1 Rh1 2.071(11)
O1B O2B 1.37(6)
O1B Rh1 2.08(2)
O2 Rh1 2.090(9)
O2B Rh1 2.091(11)
Cl1 Rh1 2.214(5)
Cl1B Rh1 2.157(6)
C43 O3 1.401(18)
C43 C44 1.56(2)
C43 H43A 0.9900
C43 H43B 0.9900
O3 C46 1.405(15)
C46 C45 1.47(2)
C46 H46A 0.9900
C46 H46B 0.9900
C45 C44 1.52(2)
C45 H45A 0.9900
C45 H45B 0.9900
C44 H44A 0.9900
C44 H44B 0.9900

loop_
_geom_torsion_atom_site_label_1
_geom_torsion_atom_site_label_2
_geom_torsion_atom_site_label_3
_geom_torsion_atom_site_label_4
_geom_torsion
N1 C2 C3 N2 -0.5(4)
C9 C4 C5 C6 1.3(5)
N1 C4 C5 C6 -177.8(3)
C9 C4 C5 C10 179.9(3)
N1 C4 C5 C10 0.8(5)
C4 C5 C6 C7 -0.5(5)
C10 C5 C6 C7 -179.1(4)
C5 C6 C7 C8 -0.9(6)
C5 C6 C7 C11 176.6(4)
C6 C7 C8 C9 1.4(6)
C11 C7 C8 C9 -176.0(4)
C7 C8 C9 C4 -0.7(6)
C7 C8 C9 C12 176.2(4)
C5 C4 C9 C8 -0.8(5)
N1 C4 C9 C8 178.4(3)
C5 C4 C9 C12 -177.6(3)
N1 C4 C9 C12 1.6(5)
C18 C13 C14 C15 3.7(6)
N2 C13 C14 C15 -178.3(3)
C18 C13 C14 C19 -175.5(4)
N2 C13 C14 C19 2.4(5)
C13 C14 C15 C16 -0.9(6)
C19 C14 C15 C16 178.4(4)
C14 C15 C16 C17 -1.5(7)
C14 C15 C16 C20 178.9(5)
C15 C16 C17 C18 1.3(8)
C20 C16 C17 C18 -179.1(5)
C14 C13 C18 C17 -3.8(6)
N2 C13 C18 C17 178.2(4)
C14 C13 C18 C21 177.9(4)
N2 C13 C18 C21 0.0(6)
C16 C17 C18 C13 1.3(7)
C16 C17 C18 C21 179.5(5)
N3 C23 C24 N4 -0.3(5)
C30 C25 C26 C27 0.5(6)
N3 C25 C26 C27 -175.2(3)
C30 C25 C26 C31 -179.8(4)
N3 C25 C26 C31 4.6(5)
C25 C26 C27 C28 1.8(6)
C31 C26 C27 C28 -178.0(4)
C26 C27 C28 C29 -3.1(6)
C26 C27 C28 C32 176.6(4)
C27 C28 C29 C30 2.1(7)
C32 C28 C29 C30 -177.6(4)
C28 C29 C30 C25 0.0(6)
C28 C29 C30 C33 179.4(4)
C26 C25 C30 C29 -1.3(6)
N3 C25 C30 C29 174.3(3)
C26 C25 C30 C33 179.3(4)
N3 C25 C30 C33 -5.0(6)
C39 C34 C35 C36 -1.1(5)
N4 C34 C35 C36 -178.1(3)
C39 C34 C35 C40 177.7(3)
N4 C34 C35 C40 0.7(5)
C34 C35 C36 C37 0.5(5)
C40 C35 C36 C37 -178.4(3)
C35 C36 C37 C38 0.2(6)
C35 C36 C37 C41 179.0(3)
C36 C37 C38 C39 -0.2(6)
C41 C37 C38 C39 -179.1(4)
C37 C38 C39 C34 -0.4(5)
C37 C38 C39 C42 177.9(4)
C35 C34 C39 C38 1.1(5)
N4 C34 C39 C38 178.0(3)
C35 C34 C39 C42 -177.2(3)
N4 C34 C39 C42 -0.3(5)
N2 C1 N1 C2 0.0(4)
Rh1 C1 N1 C2 174.3(3)
N2 C1 N1 C4 173.9(3)
Rh1 C1 N1 C4 -11.8(5)
C3 C2 N1 C1 0.3(4)
C3 C2 N1 C4 -173.6(3)
C5 C4 N1 C1 85.5(4)
C9 C4 N1 C1 -93.7(4)
C5 C4 N1 C2 -101.4(4)
C9 C4 N1 C2 79.4(4)
N1 C1 N2 C3 -0.3(4)
Rh1 C1 N2 C3 -174.7(2)
N1 C1 N2 C13 -174.8(3)
Rh1 C1 N2 C13 10.8(5)
C2 C3 N2 C1 0.5(4)
C2 C3 N2 C13 174.9(3)
C18 C13 N2 C1 -110.3(4)
C14 C13 N2 C1 71.7(4)
C18 C13 N2 C3 76.0(5)
C14 C13 N2 C3 -102.0(4)
N4 C22 N3 C23 -0.3(4)
Rh1 C22 N3 C23 179.3(3)
N4 C22 N3 C25 -177.1(4)
Rh1 C22 N3 C25 2.5(6)
C24 C23 N3 C22 0.4(5)
C24 C23 N3 C25 177.3(4)
C26 C25 N3 C22 -101.5(4)
C30 C25 N3 C22 82.7(5)
C26 C25 N3 C23 82.0(5)
C30 C25 N3 C23 -93.8(5)
N3 C22 N4 C24 0.2(4)
Rh1 C22 N4 C24 -179.5(3)
N3 C22 N4 C34 178.8(3)
Rh1 C22 N4 C34 -0.9(5)
C23 C24 N4 C22 0.1(5)
C23 C24 N4 C34 -178.6(4)
C39 C34 N4 C22 82.6(5)
C35 C34 N4 C22 -100.3(4)
C39 C34 N4 C24 -98.9(4)
C35 C34 N4 C24 78.1(5)
N3 C22 Rh1 C1 -115(8)
N4 C22 Rh1 C1 65(8)
N3 C22 Rh1 O1 89.9(7)
N4 C22 Rh1 O1 -90.6(7)
N3 C22 Rh1 O1B -91.6(10)
N4 C22 Rh1 O1B 87.9(10)
N3 C22 Rh1 O2 52.2(7)
N4 C22 Rh1 O2 -128.2(7)
N3 C22 Rh1 O2B -129.9(11)
N4 C22 Rh1 O2B 49.6(11)
N3 C22 Rh1 Cl1B 71.7(4)
N4 C22 Rh1 Cl1B -108.8(4)
N3 C22 Rh1 Cl1 -109.1(3)
N4 C22 Rh1 Cl1 70.5(3)
N1 C1 Rh1 C22 -104(8)
N2 C1 Rh1 C22 69(8)
N1 C1 Rh1 O1 52.0(6)
N2 C1 Rh1 O1 -135.0(6)
N1 C1 Rh1 O1B -126.6(10)
N2 C1 Rh1 O1B 46.5(10)
N1 C1 Rh1 O2 89.6(7)
N2 C1 Rh1 O2 -97.3(7)
N1 C1 Rh1 O2B -88.2(11)
N2 C1 Rh1 O2B 84.8(11)
N1 C1 Rh1 Cl1B 70.1(3)
N2 C1 Rh1 Cl1B -116.8(3)
N1 C1 Rh1 Cl1 -109.1(3)
N2 C1 Rh1 Cl1 64.0(3)
O2 O1 Rh1 C22 -89.3(7)
O2 O1 Rh1 C1 91.1(7)
O2 O1 Rh1 O1B 179(100)
O2 O1 Rh1 O2B 180.0(7)
O2 O1 Rh1 Cl1B -6.9(9)
O2 O1 Rh1 Cl1 177.7(6)
O2B O1B Rh1 C22 -90.8(9)
O2B O1B Rh1 C1 88.9(9)
O2B O1B Rh1 O1 1(23)
O2B O1B Rh1 O2 180.0(7)
O2B O1B Rh1 Cl1B -172.6(11)
O2B O1B Rh1 Cl1 2.4(11)
O1 O2 Rh1 C22 90.6(7)
O1 O2 Rh1 C1 -89.7(7)
O1 O2 Rh1 O1B -180.0(9)
O1 O2 Rh1 O2B -1(12)
O1 O2 Rh1 Cl1B 6.4(9)
O1 O2 Rh1 Cl1 -177.6(6)
O1B O2B Rh1 C22 89.5(10)
O1B O2B Rh1 C1 -90.3(10)
O1B O2B Rh1 O1 -180.0(9)
O1B O2B Rh1 O2 -179(100)
O1B O2B Rh1 Cl1B 174.2(8)
O1B O2B Rh1 Cl1 -2.1(9)
C44 C43 O3 C46 33.5(15)
C43 O3 C46 C45 -34.3(15)
O3 C46 C45 C44 21.5(18)
C46 C45 C44 C43 -2(2)
O3 C43 C44 C45 -18.5(18)
